data_4082525
loop_
_publ_author_name
'Klitzke, Joice S.'
'Roisnel, Thierry'
'Kirillov, Evgeny'
'Casagrande, Osvaldo de L.'
'Carpentier, Jean-Fran\,cois'

_publ_section_title
;
 Yttrium-- and Aluminum--Bis(phenolate)pyridine Complexes: Catalysts and
 Model Compounds of the Intermediates for the Stereoselective Ring-Opening
 Polymerization of Racemic Lactide and \b-Butyrolactone
;
_journal_issue 1
_journal_name_full Organometallics
_journal_page_first 309
_journal_paper_doi 10.1021/om401047r
_journal_volume 33
_journal_year 2014
_chemical_compound_source 'synthesis as described'
_chemical_formula_moiety 'C84 H88 Al2 N2 O10'
_chemical_formula_sum 'C84 H88 Al2 N2 O10'
_chemical_formula_weight 1339.52
_chemical_name_systematic
;
 ?
;
_space_group_IT_number 2
_symmetry_cell_setting triclinic
_symmetry_Int_Tables_number 2
_symmetry_space_group_name_Hall '-P 1'
_symmetry_space_group_name_H-M 'P -1'
_atom_sites_solution_hydrogens geom
_atom_sites_solution_primary direct
_atom_sites_solution_secondary difmap
_audit_conform_dict_location ftp://ftp.iucr.org/pub/cif_core.dic
_audit_conform_dict_name cif_core.dic
_audit_conform_dict_version 2.3
_audit_creation_date 2011-09-08T17:51:11-00:00
_audit_creation_method 'WinGX routine CIF_UPDATE'
_cell_angle_alpha 107.2690(10)
_cell_angle_beta 107.1600(10)
_cell_angle_gamma 114.6260(10)
_cell_formula_units_Z 2
_cell_length_a 15.8935(5)
_cell_length_b 16.9816(4)
_cell_length_c 18.2728(6)
_cell_measurement_reflns_used 8308
_cell_measurement_temperature 150(2)
_cell_measurement_theta_max 25.62
_cell_measurement_theta_min 2.34
_cell_measurement_wavelength 0.71073
_cell_volume 3750.1(2)
_computing_cell_refinement 'Bruker APEX2 (Bruker, 2006)'
_computing_data_collection 'Bruker APEX2 (Bruker, 2006)'
_computing_data_reduction 'Bruker APEX2 (Bruker, 2006)'
_computing_molecular_graphics 'Ortep-3 for Windows (Farrugia, 1997)'
_computing_publication_material
;
           WinGX publication routines (Farrugia, 1999),
           CRYSCAL (T. Roisnel, local program)
;
_computing_structure_refinement 'SHELXL-97 (Sheldrick, 1997)'
_computing_structure_solution 'SIR97 (Altomare et al., 1999))'
_diffrn_ambient_temperature 150(2)
_diffrn_detector 'CCD plate'
_diffrn_measured_fraction_theta_full 0.986
_diffrn_measured_fraction_theta_max 0.986
_diffrn_measurement_device_type 'APEXII, Bruker-AXS'
_diffrn_measurement_method 'CCD rotation images, thin slices'
_diffrn_radiation_monochromator graphite
_diffrn_radiation_probe x-ray
_diffrn_radiation_type MoK\a
_diffrn_radiation_wavelength 0.71073
_diffrn_reflns_av_R_equivalents 0.044
_diffrn_reflns_av_unetI/netI 0.0771
_diffrn_reflns_limit_h_max 17
_diffrn_reflns_limit_h_min -20
_diffrn_reflns_limit_k_max 22
_diffrn_reflns_limit_k_min -20
_diffrn_reflns_limit_l_max 23
_diffrn_reflns_limit_l_min -23
_diffrn_reflns_number 42735
_diffrn_reflns_theta_full 27.52
_diffrn_reflns_theta_max 27.52
_diffrn_reflns_theta_min 1.33
_exptl_absorpt_coefficient_mu 0.098
_exptl_absorpt_correction_T_max 0.978
_exptl_absorpt_correction_T_min 0.831
_exptl_absorpt_correction_type multi-scan
_exptl_absorpt_process_details
;
  [Sheldrick, G.M. (2002). SADABS Bruker AXS Inc., Madison, Wisconsin, USA]
;
_exptl_crystal_colour colourless
_exptl_crystal_density_diffrn 1.186
_exptl_crystal_density_method 'not measured'
_exptl_crystal_description prism
_exptl_crystal_F_000 1424
_exptl_crystal_size_max 0.6
_exptl_crystal_size_mid 0.3
_exptl_crystal_size_min 0.23
_platon_squeeze_details
;
;
_refine_diff_density_max 0.512
_refine_diff_density_min -0.45
_refine_diff_density_rms 0.103
_refine_ls_extinction_method none
_refine_ls_goodness_of_fit_ref 1.061
_refine_ls_hydrogen_treatment constr
_refine_ls_matrix_type full
_refine_ls_number_parameters 913
_refine_ls_number_reflns 17008
_refine_ls_number_restraints 0
_refine_ls_restrained_S_all 1.061
_refine_ls_R_factor_all 0.119
_refine_ls_R_factor_gt 0.078
_refine_ls_shift/su_max 0.055
_refine_ls_shift/su_mean 0.001
_refine_ls_structure_factor_coef Fsqd
_refine_ls_weighting_details 'calc w=1/[\s^2^(Fo^2^)+(0.1204P)^2^+1.9292P] where P=(Fo^2^+2Fc^2^)/3'
_refine_ls_weighting_scheme calc
_refine_ls_wR_factor_gt 0.2223
_refine_ls_wR_factor_ref 0.2412
_reflns_number_gt 10535
_reflns_number_total 17008
_reflns_threshold_expression >2sigma(I)
_cod_data_source_file om401047r_si_002.cif
_cod_data_source_block complex6
_cod_original_cell_volume 3750.09(19)
_cod_database_code 4082525

loop_
_symmetry_equiv_pos_as_xyz
'x, y, z'
'-x, -y, -z'

loop_
_atom_site_label
_atom_site_type_symbol
_atom_site_fract_x
_atom_site_fract_y
_atom_site_fract_z
_atom_site_U_iso_or_equiv
_atom_site_adp_type
_atom_site_occupancy
_atom_site_symmetry_multiplicity
_atom_site_calc_flag
_atom_site_refinement_flags
_atom_site_disorder_assembly
_atom_site_disorder_group
Al1 Al 0.17236(7) -0.28478(7) 0.74190(6) 0.0271(2) Uani 1 1 d . A .
N1 N 0.06873(18) -0.30341(17) 0.63227(15) 0.0243(5) Uani 1 1 d . . .
O2 O 0.26624(15) -0.26041(15) 0.70484(13) 0.0281(5) Uani 1 1 d . . .
O3 O 0.29155(17) -0.24622(17) 0.85255(14) 0.0349(5) Uani 1 1 d . A .
O4 O 0.16724(16) -0.19109(16) 0.81027(14) 0.0344(5) Uani 1 1 d . . .
O5 O 0.09414(17) -0.40490(16) 0.72324(14) 0.0342(5) Uani 1 1 d . . .
O6 O 0.3762(2) -0.2691(2) 0.95536(16) 0.0518(7) Uani 1 1 d . A .
C1A C 0.0117(3) -0.5329(3) 0.7572(3) 0.0542(11) Uani 0.448(6) 1 d P A 1
H1A1 H -0.0173 -0.4987 0.783 0.081 Uiso 0.448(6) 1 calc PR A 1
H1A2 H 0.0259 -0.5679 0.7881 0.081 Uiso 0.448(6) 1 calc PR A 1
H1A3 H -0.0394 -0.5805 0.6953 0.081 Uiso 0.448(6) 1 calc PR A 1
C2A C 0.1150(7) -0.4568(7) 0.7653(6) 0.0390(14) Uani 0.448(6) 1 d P A 1
H2A H 0.148 -0.489 0.7411 0.047 Uiso 0.448(6) 1 calc PR A 1
C3A C 0.1850(11) -0.3854(11) 0.8619(10) 0.044(2) Uani 0.448(6) 1 d P A 1
H3A1 H 0.1976 -0.422 0.8923 0.053 Uiso 0.448(6) 1 calc PR A 1
H3A2 H 0.147 -0.3592 0.8836 0.053 Uiso 0.448(6) 1 calc PR A 1
C1B C 0.0117(3) -0.5329(3) 0.7572(3) 0.0542(11) Uani 0.552(6) 1 d P A 2
H1B1 H -0.0564 -0.544 0.7227 0.081 Uiso 0.552(6) 1 calc PR A 2
H1B2 H 0.01 -0.5492 0.8041 0.081 Uiso 0.552(6) 1 calc PR A 2
H1B3 H 0.0252 -0.5751 0.7192 0.081 Uiso 0.552(6) 1 calc PR A 2
C2B C 0.0997(5) -0.4241(5) 0.7971(5) 0.0390(14) Uani 0.552(6) 1 d P A 2
H2B H 0.0869 -0.3807 0.8365 0.047 Uiso 0.552(6) 1 calc PR A 2
C3B C 0.2093(9) -0.4035(9) 0.8484(8) 0.044(2) Uani 0.552(6) 1 d P A 2
H3B1 H 0.2113 -0.4211 0.8956 0.053 Uiso 0.552(6) 1 calc PR A 2
H3B2 H 0.2229 -0.4448 0.8087 0.053 Uiso 0.552(6) 1 calc PR A 2
C4 C 0.2914(3) -0.2985(3) 0.8863(2) 0.0399(8) Uani 1 1 d . . .
C5 C 0.4686(3) -0.1742(3) 0.9887(3) 0.0534(10) Uani 1 1 d . . .
H5A H 0.4865 -0.1718 0.9421 0.08 Uiso 1 1 calc R A .
H5B H 0.5276 -0.163 1.0372 0.08 Uiso 1 1 calc R . .
H5C H 0.4551 -0.1228 1.0096 0.08 Uiso 1 1 calc R . .
C6 C 0.0721(4) -0.2421(4) 0.9683(3) 0.0705(13) Uani 1 1 d . . .
H6 H 0.0102 -0.2449 0.9379 0.085 Uiso 1 1 calc R . .
C7 C 0.0623(5) -0.3152(5) 0.9920(4) 0.0878(17) Uani 1 1 d . . .
H7 H -0.0058 -0.3675 0.976 0.105 Uiso 1 1 calc R . .
C8 C 0.1502(7) -0.3122(6) 1.0381(4) 0.103(2) Uani 1 1 d . . .
H8 H 0.1441 -0.3608 1.0557 0.124 Uiso 1 1 calc R . .
C9 C 0.2460(6) -0.2378(6) 1.0580(3) 0.095(2) Uani 1 1 d . . .
H9 H 0.3068 -0.2366 1.0884 0.114 Uiso 1 1 calc R . .
C10 C 0.2598(4) -0.1610(5) 1.0353(3) 0.0791(17) Uani 1 1 d . . .
H10 H 0.3282 -0.1087 1.052 0.095 Uiso 1 1 calc R . .
C11 C 0.1693(4) -0.1654(4) 0.9878(2) 0.0561(11) Uani 1 1 d . . .
C12 C 0.1777(3) -0.0807(3) 0.9681(2) 0.0471(10) Uani 1 1 d . . .
C13 C 0.1675(3) -0.0145(3) 1.0397(3) 0.0622(13) Uani 1 1 d . . .
H13A H 0.0978 -0.0529 1.0345 0.093 Uiso 1 1 calc R . .
H13B H 0.1757 0.0426 1.0322 0.093 Uiso 1 1 calc R . .
H13C H 0.2225 0.0085 1.0975 0.093 Uiso 1 1 calc R . .
C14 C 0.2840(3) -0.0138(3) 0.9767(3) 0.0672(14) Uani 1 1 d . . .
H14A H 0.3399 0.0165 1.0364 0.101 Uiso 1 1 calc R . .
H14B H 0.2838 0.0382 0.9638 0.101 Uiso 1 1 calc R . .
H14C H 0.2968 -0.0529 0.9352 0.101 Uiso 1 1 calc R . .
C15 C 0.0867(3) -0.1246(3) 0.8760(2) 0.0391(8) Uani 1 1 d . . .
C16 C 0.0024(3) -0.1153(3) 0.8646(2) 0.0426(9) Uani 1 1 d . . .
H16 H 0.0019 -0.0785 0.9149 0.051 Uiso 1 1 calc R . .
C17 C -0.0826(3) -0.1576(3) 0.7822(2) 0.0413(8) Uani 1 1 d . . .
C18 C -0.1741(3) -0.1455(3) 0.7727(3) 0.0553(11) Uani 1 1 d . . .
H18A H -0.2214 -0.1729 0.7107 0.083 Uiso 1 1 calc R . .
H18B H -0.1467 -0.0751 0.8041 0.083 Uiso 1 1 calc R . .
H18C H -0.2131 -0.1808 0.7974 0.083 Uiso 1 1 calc R . .
C19 C -0.0811(3) -0.2109(2) 0.7097(2) 0.0353(8) Uani 1 1 d . . .
H19 H -0.1391 -0.2412 0.6534 0.042 Uiso 1 1 calc R . .
C20 C 0.0026(2) -0.2220(2) 0.7160(2) 0.0303(7) Uani 1 1 d . . .
C21 C 0.0861(2) -0.1813(2) 0.7988(2) 0.0326(7) Uani 1 1 d . . .
C22 C -0.0004(2) -0.2747(2) 0.63264(19) 0.0251(6) Uani 1 1 d . . .
C23 C -0.0746(2) -0.2946(2) 0.5535(2) 0.0289(7) Uani 1 1 d . . .
H23 H -0.1195 -0.2713 0.5541 0.035 Uiso 1 1 calc R . .
C24 C -0.0833(2) -0.3471(2) 0.4757(2) 0.0310(7) Uani 1 1 d . . .
H24 H -0.1368 -0.364 0.4221 0.037 Uiso 1 1 calc R . .
C25 C -0.0143(2) -0.3751(2) 0.4756(2) 0.0292(7) Uani 1 1 d . . .
H25 H -0.02 -0.4118 0.4217 0.035 Uiso 1 1 calc R . .
C26 C 0.0646(2) -0.3504(2) 0.55419(19) 0.0239(6) Uani 1 1 d . . .
C27 C 0.1466(2) -0.3703(2) 0.55221(18) 0.0232(6) Uani 1 1 d . . .
C28 C 0.1276(2) -0.4356(2) 0.47222(19) 0.0255(6) Uani 1 1 d . . .
H28 H 0.0582 -0.4756 0.424 0.031 Uiso 1 1 calc R . .
C29 C 0.2062(2) -0.4442(2) 0.46071(19) 0.0286(7) Uani 1 1 d . . .
C30 C 0.1867(3) -0.5116(3) 0.3742(2) 0.0368(8) Uani 1 1 d . . .
H30A H 0.1105 -0.5555 0.3338 0.055 Uiso 1 1 calc R . .
H30B H 0.2154 -0.5513 0.3822 0.055 Uiso 1 1 calc R . .
H30C H 0.2215 -0.472 0.3501 0.055 Uiso 1 1 calc R . .
C31 C 0.3082(2) -0.3853(2) 0.5342(2) 0.0279(6) Uani 1 1 d . . .
H31 H 0.3638 -0.3881 0.5271 0.033 Uiso 1 1 calc R . .
C32 C 0.3303(2) -0.3236(2) 0.61633(19) 0.0243(6) Uani 1 1 d . . .
C33 C 0.2476(2) -0.3174(2) 0.62552(19) 0.0256(6) Uani 1 1 d . . .
C34 C 0.4416(2) -0.2681(2) 0.6943(2) 0.0278(6) Uani 1 1 d . . .
C35 C 0.4833(2) -0.1575(2) 0.7508(2) 0.0337(7) Uani 1 1 d . . .
H35A H 0.4458 -0.1536 0.7844 0.051 Uiso 1 1 calc R . .
H35B H 0.4711 -0.1291 0.7124 0.051 Uiso 1 1 calc R . .
H35C H 0.5592 -0.1203 0.7911 0.051 Uiso 1 1 calc R . .
C36 C 0.5214(2) -0.2669(3) 0.6628(2) 0.0371(8) Uani 1 1 d . . .
H36A H 0.5931 -0.2227 0.7128 0.056 Uiso 1 1 calc R . .
H36B H 0.5165 -0.2431 0.6199 0.056 Uiso 1 1 calc R . .
H36C H 0.5057 -0.3339 0.6356 0.056 Uiso 1 1 calc R . .
C37 C 0.4427(2) -0.3198(2) 0.7504(2) 0.0312(7) Uani 1 1 d . . .
C38 C 0.5331(3) -0.2767(3) 0.8288(2) 0.0479(10) Uani 1 1 d . . .
H38 H 0.591 -0.2117 0.8506 0.058 Uiso 1 1 calc R . .
C39 C 0.5406(3) -0.3264(3) 0.8761(3) 0.0538(11) Uani 1 1 d . . .
H39 H 0.6032 -0.2948 0.9295 0.065 Uiso 1 1 calc R . .
C40 C 0.4589(3) -0.4203(3) 0.8464(2) 0.0492(10) Uani 1 1 d . . .
H40 H 0.4641 -0.4539 0.8792 0.059 Uiso 1 1 calc R . .
C41 C 0.3689(3) -0.4656(3) 0.7683(2) 0.0466(9) Uani 1 1 d . . .
H41 H 0.3119 -0.5312 0.7464 0.056 Uiso 1 1 calc R . .
C42 C 0.3614(3) -0.4155(3) 0.7218(2) 0.0376(8) Uani 1 1 d . . .
H42 H 0.2985 -0.4477 0.6684 0.045 Uiso 1 1 calc R . .
Al2 Al 0.25859(7) 0.17152(6) 0.53462(6) 0.0275(2) Uani 1 1 d . B .
N2 N 0.10892(19) 0.12549(17) 0.50377(16) 0.0260(5) Uani 1 1 d . . .
O7 O 0.29272(16) 0.19014(16) 0.64248(14) 0.0310(5) Uani 1 1 d . . .
O8 O 0.22143(16) 0.05863(15) 0.45299(14) 0.0293(5) Uani 1 1 d . . .
O9 O 0.27965(17) 0.27034(16) 0.51434(15) 0.0346(5) Uani 1 1 d . . .
O10 O 0.41086(17) 0.21092(16) 0.56655(16) 0.0376(5) Uani 1 1 d . . .
O11 O 0.5788(2) 0.3091(2) 0.6022(2) 0.0586(8) Uani 1 1 d . . .
C51A C 0.3613(3) 0.4256(3) 0.5152(3) 0.0543(11) Uani 0.490(5) 1 d P B 3
H51A H 0.3321 0.3904 0.4516 0.082 Uiso 0.490(5) 1 calc PR B 3
H51B H 0.4287 0.4883 0.5407 0.082 Uiso 0.490(5) 1 calc PR B 3
H51C H 0.3116 0.4387 0.5285 0.082 Uiso 0.490(5) 1 calc PR B 3
C52A C 0.3795(6) 0.3604(6) 0.5548(6) 0.0351(12) Uani 0.490(5) 1 d P B 3
H52A H 0.4089 0.3948 0.6197 0.042 Uiso 0.490(5) 1 calc PR B 3
C53A C 0.4539(7) 0.3392(7) 0.5318(7) 0.0455(16) Uani 0.490(5) 1 d P B 3
H53A H 0.4206 0.2988 0.4676 0.055 Uiso 0.490(5) 1 calc PR B 3
H53B H 0.5194 0.4021 0.5512 0.055 Uiso 0.490(5) 1 calc PR B 3
C51B C 0.3613(3) 0.4256(3) 0.5152(3) 0.0543(11) Uani 0.510(5) 1 d P B 4
H51D H 0.3046 0.4077 0.4606 0.082 Uiso 0.510(5) 1 calc PR B 4
H51E H 0.4287 0.48 0.5277 0.082 Uiso 0.510(5) 1 calc PR B 4
H51F H 0.3464 0.4463 0.5633 0.082 Uiso 0.510(5) 1 calc PR B 4
C52B C 0.3678(6) 0.3359(5) 0.5058(5) 0.0351(12) Uani 0.510(5) 1 d P B 4
H52B H 0.3646 0.3019 0.4491 0.042 Uiso 0.510(5) 1 calc PR B 4
C53B C 0.4712(6) 0.3749(6) 0.5845(7) 0.0455(16) Uani 0.510(5) 1 d P B 4
H53C H 0.4705 0.4045 0.6397 0.055 Uiso 0.510(5) 1 calc PR B 4
H53D H 0.532 0.4261 0.585 0.055 Uiso 0.510(5) 1 calc PR B 4
C54 C 0.4797(3) 0.2854(3) 0.5753(3) 0.0465(9) Uani 1 1 d . B .
C55 C 0.6061(3) 0.2463(4) 0.6248(4) 0.0726(15) Uani 1 1 d . B .
H55A H 0.5517 0.2027 0.6345 0.109 Uiso 1 1 calc R . .
H55B H 0.6744 0.2869 0.6784 0.109 Uiso 1 1 calc R . .
H55C H 0.6109 0.2062 0.5771 0.109 Uiso 1 1 calc R . .
C56 C 0.3233(3) 0.1198(2) 0.8038(2) 0.0382(8) Uani 1 1 d . . .
H56 H 0.2798 0.1396 0.8178 0.046 Uiso 1 1 calc R . .
C57 C 0.2989(3) 0.0257(3) 0.7876(2) 0.0492(10) Uani 1 1 d . . .
H57 H 0.2395 -0.0183 0.7897 0.059 Uiso 1 1 calc R . .
C58 C 0.3643(4) -0.0030(3) 0.7682(3) 0.0558(11) Uani 1 1 d . . .
H58 H 0.349 -0.0672 0.7563 0.067 Uiso 1 1 calc R . .
C59 C 0.4503(4) 0.0627(4) 0.7665(3) 0.0601(12) Uani 1 1 d . . .
H59 H 0.4952 0.0437 0.7545 0.072 Uiso 1 1 calc R . .
C60 C 0.4727(3) 0.1552(3) 0.7818(3) 0.0498(10) Uani 1 1 d . . .
H60 H 0.5324 0.1989 0.7798 0.06 Uiso 1 1 calc R . .
C61 C 0.4082(3) 0.1860(2) 0.8004(2) 0.0361(8) Uani 1 1 d . . .
C62 C 0.4359(3) 0.2916(2) 0.8248(2) 0.0396(8) Uani 1 1 d . . .
C63 C 0.4971(3) 0.3514(3) 0.9258(2) 0.0479(10) Uani 1 1 d . . .
H63A H 0.5564 0.3445 0.9479 0.072 Uiso 1 1 calc R . .
H63B H 0.4497 0.3263 0.9491 0.072 Uiso 1 1 calc R . .
H63C H 0.524 0.4214 0.9445 0.072 Uiso 1 1 calc R . .
C64 C 0.5097(3) 0.3442(3) 0.7926(3) 0.0473(9) Uani 1 1 d . . .
H64A H 0.5797 0.3576 0.8251 0.071 Uiso 1 1 calc R . .
H64B H 0.5159 0.4067 0.8021 0.071 Uiso 1 1 calc R . .
H64C H 0.4806 0.3018 0.73 0.071 Uiso 1 1 calc R . .
C65 C 0.3327(3) 0.2871(2) 0.7866(2) 0.0329(7) Uani 1 1 d . . .
C66 C 0.3028(3) 0.3331(2) 0.8408(2) 0.0404(8) Uani 1 1 d . . .
H66 H 0.3473 0.3675 0.9023 0.048 Uiso 1 1 calc R . .
C67 C 0.2106(3) 0.3306(3) 0.8082(2) 0.0438(9) Uani 1 1 d . . .
C68 C 0.1811(4) 0.3810(3) 0.8717(3) 0.0631(13) Uani 1 1 d . . .
H68A H 0.2404 0.4499 0.9125 0.095 Uiso 1 1 calc R . .
H68B H 0.165 0.3459 0.9046 0.095 Uiso 1 1 calc R . .
H68C H 0.1189 0.3795 0.8385 0.095 Uiso 1 1 calc R . .
C69 C 0.1445(3) 0.2783(2) 0.7197(2) 0.0382(8) Uani 1 1 d . . .
H69 H 0.0814 0.2767 0.6974 0.046 Uiso 1 1 calc R . .
C70 C 0.1673(3) 0.2262(2) 0.6598(2) 0.0298(7) Uani 1 1 d . . .
C71 C 0.2640(2) 0.2339(2) 0.6945(2) 0.0290(7) Uani 1 1 d . . .
C72 C 0.0840(2) 0.1597(2) 0.5666(2) 0.0268(6) Uani 1 1 d . . .
C73 C -0.0198(2) 0.1307(2) 0.5453(2) 0.0325(7) Uani 1 1 d . . .
H73 H -0.0361 0.155 0.5895 0.039 Uiso 1 1 calc R . .
C74 C -0.0991(3) 0.0659(2) 0.4591(2) 0.0382(8) Uani 1 1 d . . .
H74 H -0.1697 0.0474 0.4433 0.046 Uiso 1 1 calc R . .
C75 C -0.0748(2) 0.0290(2) 0.3969(2) 0.0347(8) Uani 1 1 d . . .
H75 H -0.1293 -0.0173 0.3381 0.042 Uiso 1 1 calc R . .
C76 C 0.0294(2) 0.0586(2) 0.4190(2) 0.0280(7) Uani 1 1 d . . .
C77 C 0.0518(2) 0.0125(2) 0.3510(2) 0.0317(7) Uani 1 1 d . . .
C78 C -0.0236(3) -0.0353(3) 0.2624(2) 0.0392(8) Uani 1 1 d . . .
H78 H -0.0804 -0.0264 0.248 0.047 Uiso 1 1 calc R . .
C79 C -0.0185(3) -0.0947(3) 0.1958(2) 0.0449(9) Uani 1 1 d . . .
C80 C -0.1025(4) -0.1458(4) 0.1000(3) 0.0660(12) Uani 1 1 d . . .
H80A H -0.0687 -0.1452 0.063 0.099 Uiso 1 1 calc R . .
H80B H -0.1375 -0.1106 0.0938 0.099 Uiso 1 1 calc R . .
H80C H -0.1549 -0.2144 0.082 0.099 Uiso 1 1 calc R . .
C81 C 0.0664(3) -0.1056(3) 0.2175(2) 0.0435(9) Uani 1 1 d . . .
H81 H 0.0693 -0.1484 0.1724 0.052 Uiso 1 1 calc R . .
C82 C 0.1476(3) -0.0554(2) 0.3040(2) 0.0345(7) Uani 1 1 d . . .
C83 C 0.1416(3) 0.0066(2) 0.3708(2) 0.0309(7) Uani 1 1 d . . .
C84 C 0.2464(3) -0.0594(3) 0.3255(2) 0.0371(8) Uani 1 1 d . . .
C85 C 0.3408(3) 0.0428(3) 0.3520(3) 0.0444(9) Uani 1 1 d . . .
H85A H 0.3529 0.0938 0.4042 0.067 Uiso 1 1 calc R . .
H85B H 0.3249 0.058 0.3039 0.067 Uiso 1 1 calc R . .
H85C H 0.4043 0.0413 0.3645 0.067 Uiso 1 1 calc R . .
C86 C 0.2347(3) -0.1368(3) 0.2459(3) 0.0508(10) Uani 1 1 d . . .
H86A H 0.295 -0.1432 0.2644 0.076 Uiso 1 1 calc R . .
H86B H 0.2326 -0.1156 0.2014 0.076 Uiso 1 1 calc R . .
H86C H 0.1691 -0.2009 0.2213 0.076 Uiso 1 1 calc R . .
C87 C 0.2661(3) -0.0891(2) 0.3971(2) 0.0314(7) Uani 1 1 d . . .
C88 C 0.3600(3) -0.0302(3) 0.4771(2) 0.0429(8) Uani 1 1 d . . .
H88 H 0.4145 0.0317 0.4887 0.051 Uiso 1 1 calc R . .
C89 C 0.3747(3) -0.0607(3) 0.5394(3) 0.0540(10) Uani 1 1 d . . .
H89 H 0.4397 -0.0196 0.5925 0.065 Uiso 1 1 calc R . .
C90 C 0.2982(3) -0.1482(3) 0.5264(3) 0.0507(10) Uani 1 1 d . . .
H90 H 0.3086 -0.1679 0.5701 0.061 Uiso 1 1 calc R . .
C91 C 0.2046(3) -0.2079(3) 0.4476(3) 0.0477(10) Uani 1 1 d . . .
H91 H 0.1504 -0.2694 0.4372 0.057 Uiso 1 1 calc R . .
C92 C 0.1889(3) -0.1790(3) 0.3839(2) 0.0369(8) Uani 1 1 d . . .
H92 H 0.1244 -0.2214 0.3303 0.044 Uiso 1 1 calc R . .

loop_
_atom_site_aniso_label
_atom_site_aniso_U_11
_atom_site_aniso_U_22
_atom_site_aniso_U_33
_atom_site_aniso_U_23
_atom_site_aniso_U_13
_atom_site_aniso_U_12
Al1 0.0211(5) 0.0287(5) 0.0216(5) 0.0080(4) 0.0040(4) 0.0133(4)
N1 0.0193(12) 0.0240(12) 0.0236(13) 0.0083(10) 0.0071(11) 0.0118(11)
O2 0.0208(10) 0.0271(11) 0.0187(10) 0.0018(9) 0.0026(9) 0.0108(9)
O3 0.0301(12) 0.0411(13) 0.0263(12) 0.0123(10) 0.0057(10) 0.0222(11)
O4 0.0242(11) 0.0420(13) 0.0247(11) 0.0063(10) 0.0048(10) 0.0203(11)
O5 0.0324(12) 0.0344(12) 0.0242(11) 0.0125(10) 0.0064(10) 0.0156(10)
O6 0.0444(16) 0.0571(16) 0.0298(13) 0.0184(12) -0.0014(12) 0.0244(14)
C1A 0.050(2) 0.045(2) 0.043(2) 0.0242(19) 0.0069(19) 0.0170(19)
C2A 0.037(3) 0.036(4) 0.038(4) 0.022(3) 0.009(2) 0.019(2)
C3A 0.041(5) 0.048(5) 0.039(4) 0.027(4) 0.008(3) 0.025(3)
C1B 0.050(2) 0.045(2) 0.043(2) 0.0242(19) 0.0069(19) 0.0170(19)
C2B 0.037(3) 0.036(4) 0.038(4) 0.022(3) 0.009(2) 0.019(2)
C3B 0.041(5) 0.048(5) 0.039(4) 0.027(4) 0.008(3) 0.025(3)
C4 0.0347(19) 0.052(2) 0.0242(17) 0.0137(16) 0.0065(15) 0.0257(18)
C5 0.035(2) 0.067(3) 0.037(2) 0.022(2) 0.0037(17) 0.025(2)
C6 0.074(3) 0.081(3) 0.050(3) 0.027(3) 0.021(3) 0.048(3)
C7 0.113(5) 0.095(4) 0.069(4) 0.049(3) 0.047(4) 0.059(4)
C8 0.162(7) 0.134(6) 0.073(4) 0.061(4) 0.067(5) 0.113(6)
C9 0.144(6) 0.163(7) 0.045(3) 0.054(4) 0.051(4) 0.129(6)
C10 0.085(4) 0.130(5) 0.032(2) 0.021(3) 0.022(2) 0.083(4)
C11 0.063(3) 0.083(3) 0.028(2) 0.017(2) 0.021(2) 0.053(3)
C12 0.037(2) 0.055(2) 0.0253(18) -0.0022(17) 0.0107(16) 0.0249(19)
C13 0.047(2) 0.076(3) 0.034(2) -0.002(2) 0.0126(19) 0.035(2)
C14 0.036(2) 0.066(3) 0.039(2) -0.009(2) 0.0006(19) 0.017(2)
C15 0.0293(18) 0.0373(18) 0.0311(18) 0.0021(15) 0.0086(15) 0.0174(16)
C16 0.0359(19) 0.045(2) 0.039(2) 0.0070(17) 0.0193(17) 0.0248(17)
C17 0.0307(18) 0.046(2) 0.044(2) 0.0118(17) 0.0163(17) 0.0258(17)
C18 0.045(2) 0.074(3) 0.055(3) 0.019(2) 0.024(2) 0.046(2)
C19 0.0288(17) 0.0371(18) 0.0359(19) 0.0107(15) 0.0120(15) 0.0223(15)
C20 0.0224(15) 0.0252(15) 0.0319(17) 0.0080(13) 0.0074(14) 0.0124(13)
C21 0.0264(16) 0.0322(17) 0.0336(18) 0.0085(14) 0.0132(15) 0.0178(14)
C22 0.0201(14) 0.0229(14) 0.0284(16) 0.0100(13) 0.0089(13) 0.0124(12)
C23 0.0238(15) 0.0334(16) 0.0344(17) 0.0182(14) 0.0136(14) 0.0186(14)
C24 0.0213(15) 0.0390(17) 0.0294(17) 0.0216(15) 0.0062(13) 0.0149(14)
C25 0.0210(15) 0.0327(16) 0.0253(16) 0.0148(14) 0.0085(13) 0.0097(13)
C26 0.0217(15) 0.0236(14) 0.0248(15) 0.0140(12) 0.0091(13) 0.0111(12)
C27 0.0187(14) 0.0218(14) 0.0203(14) 0.0094(12) 0.0062(12) 0.0071(12)
C28 0.0221(15) 0.0229(14) 0.0227(15) 0.0107(12) 0.0059(13) 0.0093(12)
C29 0.0337(17) 0.0287(15) 0.0245(16) 0.0143(13) 0.0132(14) 0.0177(14)
C30 0.0387(19) 0.0412(19) 0.0295(18) 0.0140(15) 0.0175(16) 0.0226(16)
C31 0.0270(16) 0.0298(15) 0.0313(17) 0.0150(14) 0.0152(14) 0.0181(14)
C32 0.0206(14) 0.0232(14) 0.0250(15) 0.0105(12) 0.0083(13) 0.0115(12)
C33 0.0231(15) 0.0229(14) 0.0258(16) 0.0117(13) 0.0077(13) 0.0116(13)
C34 0.0204(15) 0.0293(15) 0.0267(16) 0.0112(13) 0.0075(13) 0.0127(13)
C35 0.0238(16) 0.0236(15) 0.0409(19) 0.0114(14) 0.0089(15) 0.0108(13)
C36 0.0209(16) 0.0372(18) 0.040(2) 0.0123(16) 0.0100(15) 0.0137(15)
C37 0.0312(17) 0.0307(16) 0.0309(17) 0.0129(14) 0.0117(14) 0.0201(15)
C38 0.041(2) 0.042(2) 0.035(2) 0.0148(17) 0.0006(17) 0.0170(18)
C39 0.054(3) 0.060(3) 0.038(2) 0.024(2) 0.0094(19) 0.033(2)
C40 0.062(3) 0.054(2) 0.038(2) 0.0287(19) 0.019(2) 0.037(2)
C41 0.055(2) 0.041(2) 0.044(2) 0.0271(18) 0.0210(19) 0.0244(19)
C42 0.0325(18) 0.0394(18) 0.0331(18) 0.0196(16) 0.0101(15) 0.0163(16)
Al2 0.0193(5) 0.0263(5) 0.0330(5) 0.0155(4) 0.0083(4) 0.0117(4)
N2 0.0229(13) 0.0253(12) 0.0309(14) 0.0172(11) 0.0095(11) 0.0141(11)
O7 0.0243(11) 0.0359(12) 0.0317(12) 0.0162(10) 0.0091(10) 0.0189(10)
O8 0.0232(11) 0.0305(11) 0.0303(12) 0.0153(10) 0.0088(10) 0.0143(9)
O9 0.0252(11) 0.0299(11) 0.0480(14) 0.0239(11) 0.0146(11) 0.0133(10)
O10 0.0217(11) 0.0350(12) 0.0488(15) 0.0195(11) 0.0124(11) 0.0139(10)
O11 0.0321(14) 0.0713(19) 0.088(2) 0.0484(17) 0.0339(15) 0.0309(14)
C51A 0.042(2) 0.039(2) 0.084(3) 0.039(2) 0.025(2) 0.0210(18)
C52A 0.031(2) 0.033(3) 0.040(4) 0.018(4) 0.018(4) 0.016(2)
C53A 0.029(3) 0.040(4) 0.061(5) 0.028(4) 0.019(4) 0.014(3)
C51B 0.042(2) 0.039(2) 0.084(3) 0.039(2) 0.025(2) 0.0210(18)
C52B 0.031(2) 0.033(3) 0.040(4) 0.018(4) 0.018(4) 0.016(2)
C53B 0.029(3) 0.040(4) 0.061(5) 0.028(4) 0.019(4) 0.014(3)
C54 0.0290(19) 0.058(2) 0.062(3) 0.038(2) 0.0243(19) 0.0239(19)
C55 0.034(2) 0.068(3) 0.116(4) 0.046(3) 0.025(3) 0.035(2)
C56 0.0295(18) 0.0334(17) 0.0327(18) 0.0122(15) -0.0016(15) 0.0168(15)
C57 0.041(2) 0.0385(19) 0.039(2) 0.0175(17) -0.0044(17) 0.0171(18)
C58 0.070(3) 0.046(2) 0.043(2) 0.0165(19) 0.011(2) 0.041(2)
C59 0.083(3) 0.075(3) 0.063(3) 0.044(2) 0.040(3) 0.064(3)
C60 0.062(3) 0.061(2) 0.049(2) 0.033(2) 0.031(2) 0.044(2)
C61 0.0334(18) 0.0339(17) 0.0237(16) 0.0115(14) -0.0015(14) 0.0173(15)
C62 0.0330(18) 0.0325(17) 0.0281(18) 0.0107(15) -0.0028(15) 0.0134(15)
C63 0.048(2) 0.0362(19) 0.0303(19) 0.0073(16) -0.0010(17) 0.0203(18)
C64 0.0308(19) 0.042(2) 0.047(2) 0.0215(18) 0.0070(17) 0.0112(17)
C65 0.0381(19) 0.0252(15) 0.0320(17) 0.0143(14) 0.0117(15) 0.0180(15)
C66 0.057(2) 0.0330(17) 0.0314(18) 0.0173(15) 0.0170(17) 0.0262(18)
C67 0.065(3) 0.0373(19) 0.044(2) 0.0213(17) 0.029(2) 0.0359(19)
C68 0.107(4) 0.072(3) 0.053(3) 0.035(2) 0.049(3) 0.071(3)
C69 0.049(2) 0.0411(19) 0.045(2) 0.0262(17) 0.0270(18) 0.0343(18)
C70 0.0356(18) 0.0288(15) 0.0315(17) 0.0183(14) 0.0171(15) 0.0197(14)
C71 0.0307(17) 0.0243(15) 0.0294(16) 0.0144(13) 0.0101(14) 0.0154(14)
C72 0.0246(15) 0.0285(15) 0.0362(17) 0.0222(14) 0.0145(14) 0.0169(13)
C73 0.0276(17) 0.0364(17) 0.0428(19) 0.0251(16) 0.0191(15) 0.0194(15)
C74 0.0230(16) 0.0366(18) 0.058(2) 0.0292(17) 0.0155(17) 0.0170(15)
C75 0.0208(15) 0.0309(16) 0.0405(19) 0.0173(15) 0.0050(14) 0.0117(14)
C76 0.0231(15) 0.0246(15) 0.0320(17) 0.0171(13) 0.0073(14) 0.0116(13)
C77 0.0253(16) 0.0341(17) 0.0334(18) 0.0197(15) 0.0120(14) 0.0138(14)
C78 0.0307(18) 0.044(2) 0.0349(19) 0.0220(17) 0.0107(16) 0.0160(16)
C79 0.042(2) 0.045(2) 0.0300(19) 0.0167(17) 0.0097(17) 0.0171(18)
C80 0.060(3) 0.075(3) 0.037(2) 0.024(2) 0.009(2) 0.029(3)
C81 0.054(2) 0.0389(19) 0.0325(19) 0.0160(16) 0.0211(18) 0.0220(18)
C82 0.0389(19) 0.0355(17) 0.0371(19) 0.0228(15) 0.0218(16) 0.0208(16)
C83 0.0313(17) 0.0302(16) 0.0330(17) 0.0191(14) 0.0152(15) 0.0160(14)
C84 0.048(2) 0.0389(18) 0.044(2) 0.0265(16) 0.0326(18) 0.0273(17)
C85 0.045(2) 0.051(2) 0.065(3) 0.042(2) 0.040(2) 0.0290(19)
C86 0.071(3) 0.060(2) 0.045(2) 0.030(2) 0.041(2) 0.043(2)
C87 0.0373(18) 0.0359(17) 0.0377(18) 0.0216(15) 0.0256(16) 0.0251(15)
C88 0.047(2) 0.0383(19) 0.052(2) 0.0259(18) 0.0271(19) 0.0255(18)
C89 0.052(2) 0.066(3) 0.056(3) 0.037(2) 0.023(2) 0.038(2)
C90 0.060(3) 0.066(3) 0.058(3) 0.045(2) 0.034(2) 0.046(2)
C91 0.059(3) 0.047(2) 0.070(3) 0.042(2) 0.046(2) 0.035(2)
C92 0.041(2) 0.0383(18) 0.045(2) 0.0238(16) 0.0279(17) 0.0247(17)

loop_
_atom_type_symbol
_atom_type_description
_atom_type_scat_dispersion_real
_atom_type_scat_dispersion_imag
_atom_type_scat_source
C C 0.0033 0.0016 'International Tables Vol C Tables 4.2.6.8 and 6.1.1.4'
H H 0 0 'International Tables Vol C Tables 4.2.6.8 and 6.1.1.4'
N N 0.0061 0.0033 'International Tables Vol C Tables 4.2.6.8 and 6.1.1.4'
O O 0.0106 0.006 'International Tables Vol C Tables 4.2.6.8 and 6.1.1.4'
Al Al 0.0645 0.0514 'International Tables Vol C Tables 4.2.6.8 and 6.1.1.4'

loop_
_geom_angle_atom_site_label_1
_geom_angle_atom_site_label_2
_geom_angle_atom_site_label_3
_geom_angle
O5 Al1 O4 118.16(12)
O5 Al1 O2 118.18(11)
O4 Al1 O2 122.96(11)
O5 Al1 O3 93.40(10)
O4 Al1 O3 84.58(10)
O2 Al1 O3 84.05(10)
O5 Al1 N1 95.44(10)
O4 Al1 N1 92.72(10)
O2 Al1 N1 90.26(10)
O3 Al1 N1 171.00(11)
C22 N1 C26 119.4(2)
C22 N1 Al1 122.1(2)
C26 N1 Al1 118.40(18)
C33 O2 Al1 124.92(19)
C4 O3 Al1 125.7(2)
C21 O4 Al1 129.1(2)
C2A O5 C2B 34.0(4)
C2A O5 Al1 132.0(4)
C2B O5 Al1 120.2(3)
C4 O6 C5 117.2(3)
O5 C2A C3A 108.0(8)
O5 C2A C1A 108.9(6)
C3A C2A C1A 104.8(9)
O5 C2A H2A 111.6
C3A C2A H2A 111.6
C1A C2A H2A 111.6
C2A C3A C4 114.7(11)
C2A C3A H3A1 108.6
C4 C3A H3A1 108.6
C2A C3A H3A2 108.6
C4 C3A H3A2 108.6
H3A1 C3A H3A2 107.6
O5 C2B C3B 109.7(7)
O5 C2B H2B 109.8
C3B C2B H2B 109.8
C4 C3B C2B 110.0(7)
C4 C3B H3B1 109.7
C2B C3B H3B1 109.7
C4 C3B H3B2 109.7
C2B C3B H3B2 109.7
H3B1 C3B H3B2 108.2
O3 C4 O6 121.1(3)
O3 C4 C3B 126.1(5)
O6 C4 C3B 111.8(5)
O3 C4 C3A 118.0(6)
O6 C4 C3A 119.1(6)
C3B C4 C3A 24.8(5)
O6 C5 H5A 109.5
O6 C5 H5B 109.5
H5A C5 H5B 109.5
O6 C5 H5C 109.5
H5A C5 H5C 109.5
H5B C5 H5C 109.5
C11 C6 C7 122.3(5)
C11 C6 H6 118.8
C7 C6 H6 118.8
C8 C7 C6 120.6(7)
C8 C7 H7 119.7
C6 C7 H7 119.7
C9 C8 C7 118.2(7)
C9 C8 H8 120.9
C7 C8 H8 120.9
C8 C9 C10 123.1(6)
C8 C9 H9 118.5
C10 C9 H9 118.5
C11 C10 C9 118.0(6)
C11 C10 H10 121
C9 C10 H10 121
C6 C11 C10 117.8(5)
C6 C11 C12 120.5(4)
C10 C11 C12 121.2(5)
C14 C12 C11 114.0(4)
C14 C12 C13 105.9(3)
C11 C12 C13 105.8(3)
C14 C12 C15 110.8(3)
C11 C12 C15 109.5(3)
C13 C12 C15 110.7(3)
C12 C13 H13A 109.5
C12 C13 H13B 109.5
H13A C13 H13B 109.5
C12 C13 H13C 109.5
H13A C13 H13C 109.5
H13B C13 H13C 109.5
C12 C14 H14A 109.5
C12 C14 H14B 109.5
H14A C14 H14B 109.5
C12 C14 H14C 109.5
H14A C14 H14C 109.5
H14B C14 H14C 109.5
C16 C15 C21 117.9(3)
C16 C15 C12 122.0(3)
C21 C15 C12 120.1(3)
C15 C16 C17 122.9(3)
C15 C16 H16 118.5
C17 C16 H16 118.5
C19 C17 C16 118.0(3)
C19 C17 C18 120.9(3)
C16 C17 C18 121.1(3)
C17 C18 H18A 109.5
C17 C18 H18B 109.5
H18A C18 H18B 109.5
C17 C18 H18C 109.5
H18A C18 H18C 109.5
H18B C18 H18C 109.5
C17 C19 C20 122.3(3)
C17 C19 H19 118.8
C20 C19 H19 118.8
C19 C20 C21 119.2(3)
C19 C20 C22 117.6(3)
C21 C20 C22 123.2(3)
O4 C21 C20 122.8(3)
O4 C21 C15 117.7(3)
C20 C21 C15 119.6(3)
N1 C22 C23 119.5(3)
N1 C22 C20 121.2(3)
C23 C22 C20 119.3(3)
C24 C23 C22 120.9(3)
C24 C23 H23 119.5
C22 C23 H23 119.5
C25 C24 C23 119.3(3)
C25 C24 H24 120.4
C23 C24 H24 120.4
C24 C25 C26 120.5(3)
C24 C25 H25 119.7
C26 C25 H25 119.7
N1 C26 C25 120.1(3)
N1 C26 C27 121.0(2)
C25 C26 C27 118.8(3)
C28 C27 C33 118.5(3)
C28 C27 C26 118.7(2)
C33 C27 C26 122.5(3)
C29 C28 C27 122.5(3)
C29 C28 H28 118.8
C27 C28 H28 118.8
C28 C29 C31 117.4(3)
C28 C29 C30 122.4(3)
C31 C29 C30 120.2(3)
C29 C30 H30A 109.5
C29 C30 H30B 109.5
H30A C30 H30B 109.5
C29 C30 H30C 109.5
H30A C30 H30C 109.5
H30B C30 H30C 109.5
C32 C31 C29 122.7(3)
C32 C31 H31 118.6
C29 C31 H31 118.6
C31 C32 C33 118.1(3)
C31 C32 C34 119.2(3)
C33 C32 C34 122.7(3)
O2 C33 C27 120.2(3)
O2 C33 C32 119.2(2)
C27 C33 C32 120.6(3)
C36 C34 C37 106.3(2)
C36 C34 C32 111.1(3)
C37 C34 C32 111.0(2)
C36 C34 C35 106.3(3)
C37 C34 C35 111.0(3)
C32 C34 C35 111.1(2)
C34 C35 H35A 109.5
C34 C35 H35B 109.5
H35A C35 H35B 109.5
C34 C35 H35C 109.5
H35A C35 H35C 109.5
H35B C35 H35C 109.5
C34 C36 H36A 109.5
C34 C36 H36B 109.5
H36A C36 H36B 109.5
C34 C36 H36C 109.5
H36A C36 H36C 109.5
H36B C36 H36C 109.5
C42 C37 C38 116.2(3)
C42 C37 C34 122.9(3)
C38 C37 C34 120.4(3)
C39 C38 C37 121.7(4)
C39 C38 H38 119.2
C37 C38 H38 119.2
C40 C39 C38 120.7(4)
C40 C39 H39 119.7
C38 C39 H39 119.7
C39 C40 C41 119.0(3)
C39 C40 H40 120.5
C41 C40 H40 120.5
C40 C41 C42 120.1(4)
C40 C41 H41 120
C42 C41 H41 120
C41 C42 C37 122.3(3)
C41 C42 H42 118.8
C37 C42 H42 118.8
O9 Al2 O8 120.76(12)
O9 Al2 O7 119.58(11)
O8 Al2 O7 119.06(11)
O9 Al2 N2 92.25(10)
O8 Al2 N2 92.62(11)
O7 Al2 N2 92.83(11)
O9 Al2 O10 91.27(10)
O8 Al2 O10 85.07(10)
O7 Al2 O10 85.95(10)
N2 Al2 O10 176.44(10)
C72 N2 C76 119.2(3)
C72 N2 Al2 120.6(2)
C76 N2 Al2 120.2(2)
C71 O7 Al2 124.57(18)
C83 O8 Al2 126.02(18)
C52A O9 C52B 31.7(3)
C52A O9 Al2 124.5(3)
C52B O9 Al2 129.5(3)
C54 O10 Al2 126.0(2)
C54 O11 C55 119.4(3)
O9 C52A C53A 109.4(7)
O9 C52A C51A 106.7(5)
C53A C52A C51A 108.6(6)
O9 C52A H52A 110.7
C53A C52A H52A 110.7
C51A C52A H52A 110.7
C54 C53A C52A 109.4(7)
C54 C53A H53A 109.8
C52A C53A H53A 109.8
C54 C53A H53B 109.8
C52A C53A H53B 109.8
H53A C53A H53B 108.3
O9 C52B C53B 108.2(6)
O9 C52B H52B 112
C53B C52B H52B 112
C52B C53B C54 106.8(6)
C52B C53B H53C 110.4
C54 C53B H53C 110.4
C52B C53B H53D 110.4
C54 C53B H53D 110.4
H53C C53B H53D 108.6
O10 C54 O11 122.5(3)
O10 C54 C53A 120.8(4)
O11 C54 C53A 114.2(4)
O10 C54 C53B 122.3(4)
O11 C54 C53B 112.6(4)
C53A C54 C53B 32.7(4)
O11 C55 H55A 109.5
O11 C55 H55B 109.5
H55A C55 H55B 109.5
O11 C55 H55C 109.5
H55A C55 H55C 109.5
H55B C55 H55C 109.5
C61 C56 C57 122.8(4)
C61 C56 H56 118.6
C57 C56 H56 118.6
C56 C57 C58 118.6(4)
C56 C57 H57 120.7
C58 C57 H57 120.7
C59 C58 C57 119.4(4)
C59 C58 H58 120.3
C57 C58 H58 120.3
C60 C59 C58 121.3(4)
C60 C59 H59 119.4
C58 C59 H59 119.4
C59 C60 C61 120.8(4)
C59 C60 H60 119.6
C61 C60 H60 119.6
C56 C61 C60 117.1(3)
C56 C61 C62 120.6(3)
C60 C61 C62 122.1(3)
C61 C62 C64 113.2(3)
C61 C62 C65 108.7(3)
C64 C62 C65 109.9(3)
C61 C62 C63 106.5(3)
C64 C62 C63 106.6(3)
C65 C62 C63 112.0(3)
C62 C63 H63A 109.5
C62 C63 H63B 109.5
H63A C63 H63B 109.5
C62 C63 H63C 109.5
H63A C63 H63C 109.5
H63B C63 H63C 109.5
C62 C64 H64A 109.5
C62 C64 H64B 109.5
H64A C64 H64B 109.5
C62 C64 H64C 109.5
H64A C64 H64C 109.5
H64B C64 H64C 109.5
C66 C65 C71 118.1(3)
C66 C65 C62 121.2(3)
C71 C65 C62 120.7(3)
C67 C66 C65 122.5(3)
C67 C66 H66 118.8
C65 C66 H66 118.8
C69 C67 C66 119.0(3)
C69 C67 C68 121.1(4)
C66 C67 C68 119.9(3)
C67 C68 H68A 109.5
C67 C68 H68B 109.5
H68A C68 H68B 109.5
C67 C68 H68C 109.5
H68A C68 H68C 109.5
H68B C68 H68C 109.5
C67 C69 C70 122.1(3)
C67 C69 H69 118.9
C70 C69 H69 118.9
C71 C70 C69 117.6(3)
C71 C70 C72 123.9(3)
C69 C70 C72 118.3(3)
O7 C71 C70 121.2(3)
O7 C71 C65 118.2(3)
C70 C71 C65 120.6(3)
N2 C72 C73 121.1(3)
N2 C72 C70 120.2(3)
C73 C72 C70 118.7(3)
C74 C73 C72 119.4(3)
C74 C73 H73 120.3
C72 C73 H73 120.3
C75 C74 C73 119.5(3)
C75 C74 H74 120.3
C73 C74 H74 120.3
C74 C75 C76 120.5(3)
C74 C75 H75 119.7
C76 C75 H75 119.7
N2 C76 C75 120.2(3)
N2 C76 C77 120.7(3)
C75 C76 C77 119.0(3)
C78 C77 C83 117.9(3)
C78 C77 C76 118.7(3)
C83 C77 C76 123.1(3)
C79 C78 C77 122.6(3)
C79 C78 H78 118.7
C77 C78 H78 118.7
C78 C79 C81 118.3(3)
C78 C79 C80 121.1(4)
C81 C79 C80 120.6(4)
C79 C80 H80A 109.5
C79 C80 H80B 109.5
H80A C80 H80B 109.5
C79 C80 H80C 109.5
H80A C80 H80C 109.5
H80B C80 H80C 109.5
C79 C81 C82 121.9(3)
C79 C81 H81 119
C82 C81 H81 119
C81 C82 C83 118.6(3)
C81 C82 C84 121.2(3)
C83 C82 C84 120.0(3)
O8 C83 C82 118.9(3)
O8 C83 C77 120.8(3)
C82 C83 C77 120.2(3)
C87 C84 C82 110.4(3)
C87 C84 C86 106.4(3)
C82 C84 C86 112.3(3)
C87 C84 C85 112.5(3)
C82 C84 C85 108.2(3)
C86 C84 C85 107.0(3)
C84 C85 H85A 109.5
C84 C85 H85B 109.5
H85A C85 H85B 109.5
C84 C85 H85C 109.5
H85A C85 H85C 109.5
H85B C85 H85C 109.5
C84 C86 H86A 109.5
C84 C86 H86B 109.5
H86A C86 H86B 109.5
C84 C86 H86C 109.5
H86A C86 H86C 109.5
H86B C86 H86C 109.5
C92 C87 C88 116.7(3)
C92 C87 C84 120.0(3)
C88 C87 C84 123.3(3)
C89 C88 C87 121.2(4)
C89 C88 H88 119.4
C87 C88 H88 119.4
C90 C89 C88 121.6(4)
C90 C89 H89 119.2
C88 C89 H89 119.2
C89 C90 C91 118.2(4)
C89 C90 H90 120.9
C91 C90 H90 120.9
C90 C91 C92 120.9(4)
C90 C91 H91 119.5
C92 C91 H91 119.5
C91 C92 C87 121.2(4)
C91 C92 H92 119.4
C87 C92 H92 119.4

loop_
_geom_bond_atom_site_label_1
_geom_bond_atom_site_label_2
_geom_bond_distance
Al1 O5 1.745(2)
Al1 O4 1.757(2)
Al1 O2 1.762(2)
Al1 O3 2.006(2)
Al1 N1 2.017(2)
N1 C22 1.376(4)
N1 C26 1.379(4)
O2 C33 1.341(4)
O3 C4 1.221(4)
O4 C21 1.332(4)
O5 C2A 1.405(8)
O5 C2B 1.466(7)
O6 C4 1.312(4)
O6 C5 1.429(5)
C1A C2A 1.537(10)
C1A H1A1 0.98
C1A H1A2 0.98
C1A H1A3 0.98
C2A C3A 1.506(18)
C2A H2A 1
C3A C4 1.523(16)
C3A H3A1 0.99
C3A H3A2 0.99
C2B C3B 1.539(12)
C2B H2B 1
C3B C4 1.468(13)
C3B H3B1 0.99
C3B H3B2 0.99
C5 H5A 0.98
C5 H5B 0.98
C5 H5C 0.98
C6 C11 1.391(7)
C6 C7 1.395(7)
C6 H6 0.95
C7 C8 1.373(9)
C7 H7 0.95
C8 C9 1.358(9)
C8 H8 0.95
C9 C10 1.435(9)
C9 H9 0.95
C10 C11 1.402(6)
C10 H10 0.95
C11 C12 1.546(6)
C12 C14 1.519(6)
C12 C13 1.549(5)
C12 C15 1.549(5)
C13 H13A 0.98
C13 H13B 0.98
C13 H13C 0.98
C14 H14A 0.98
C14 H14B 0.98
C14 H14C 0.98
C15 C16 1.377(5)
C15 C21 1.448(4)
C16 C17 1.399(5)
C16 H16 0.95
C17 C19 1.378(5)
C17 C18 1.518(5)
C18 H18A 0.98
C18 H18B 0.98
C18 H18C 0.98
C19 C20 1.396(4)
C19 H19 0.95
C20 C21 1.400(4)
C20 C22 1.495(4)
C22 C23 1.402(4)
C23 C24 1.366(4)
C23 H23 0.95
C24 C25 1.366(4)
C24 H24 0.95
C25 C26 1.396(4)
C25 H25 0.95
C26 C27 1.484(4)
C27 C28 1.399(4)
C27 C33 1.412(4)
C28 C29 1.383(4)
C28 H28 0.95
C29 C31 1.413(4)
C29 C30 1.499(4)
C30 H30A 0.98
C30 H30B 0.98
C30 H30C 0.98
C31 C32 1.386(4)
C31 H31 0.95
C32 C33 1.415(4)
C32 C34 1.542(4)
C34 C36 1.535(4)
C34 C37 1.535(4)
C34 C35 1.563(4)
C35 H35A 0.98
C35 H35B 0.98
C35 H35C 0.98
C36 H36A 0.98
C36 H36B 0.98
C36 H36C 0.98
C37 C42 1.390(5)
C37 C38 1.392(5)
C38 C39 1.388(5)
C38 H38 0.95
C39 C40 1.367(6)
C39 H39 0.95
C40 C41 1.379(5)
C40 H40 0.95
C41 C42 1.383(5)
C41 H41 0.95
C42 H42 0.95
Al2 O9 1.743(2)
Al2 O8 1.757(2)
Al2 O7 1.771(2)
Al2 N2 1.996(3)
Al2 O10 2.057(2)
N2 C72 1.371(4)
N2 C76 1.375(4)
O7 C71 1.337(4)
O8 C83 1.341(4)
O9 C52A 1.421(8)
O9 C52B 1.469(8)
O10 C54 1.202(4)
O11 C54 1.334(4)
O11 C55 1.427(5)
C51A C52A 1.565(8)
C51A H51A 0.98
C51A H51B 0.98
C51A H51C 0.98
C52A C53A 1.503(13)
C52A H52A 1
C53A C54 1.479(9)
C53A H53A 0.99
C53A H53B 0.99
C52B C53B 1.530(12)
C52B H52B 1
C53B C54 1.547(9)
C53B H53C 0.99
C53B H53D 0.99
C55 H55A 0.98
C55 H55B 0.98
C55 H55C 0.98
C56 C61 1.385(5)
C56 C57 1.387(5)
C56 H56 0.95
C57 C58 1.407(6)
C57 H57 0.95
C58 C59 1.375(6)
C58 H58 0.95
C59 C60 1.374(6)
C59 H59 0.95
C60 C61 1.410(5)
C60 H60 0.95
C61 C62 1.535(5)
C62 C64 1.539(5)
C62 C65 1.540(5)
C62 C63 1.546(5)
C63 H63A 0.98
C63 H63B 0.98
C63 H63C 0.98
C64 H64A 0.98
C64 H64B 0.98
C64 H64C 0.98
C65 C66 1.394(5)
C65 C71 1.425(4)
C66 C67 1.386(5)
C66 H66 0.95
C67 C69 1.370(5)
C67 C68 1.539(5)
C68 H68A 0.98
C68 H68B 0.98
C68 H68C 0.98
C69 C70 1.427(5)
C69 H69 0.95
C70 C71 1.410(4)
C70 C72 1.487(4)
C72 C73 1.395(4)
C73 C74 1.388(5)
C73 H73 0.95
C74 C75 1.369(5)
C74 H74 0.95
C75 C76 1.396(4)
C75 H75 0.95
C76 C77 1.483(5)
C77 C78 1.407(4)
C77 C83 1.419(4)
C78 C79 1.380(5)
C78 H78 0.95
C79 C81 1.397(5)
C79 C80 1.533(5)
C80 H80A 0.98
C80 H80B 0.98
C80 H80C 0.98
C81 C82 1.404(5)
C81 H81 0.95
C82 C83 1.413(5)
C82 C84 1.538(5)
C84 C87 1.531(4)
C84 C86 1.543(5)
C84 C85 1.549(5)
C85 H85A 0.98
C85 H85B 0.98
C85 H85C 0.98
C86 H86A 0.98
C86 H86B 0.98
C86 H86C 0.98
C87 C92 1.394(5)
C87 C88 1.402(5)
C88 C89 1.382(5)
C88 H88 0.95
C89 C90 1.363(6)
C89 H89 0.95
C90 C91 1.388(6)
C90 H90 0.95
C91 C92 1.389(5)
C91 H91 0.95
C92 H92 0.95

loop_
_geom_torsion_atom_site_label_1
_geom_torsion_atom_site_label_2
_geom_torsion_atom_site_label_3
_geom_torsion_atom_site_label_4
_geom_torsion
O5 Al1 N1 C22 97.0(2)
O4 Al1 N1 C22 -21.7(2)
O2 Al1 N1 C22 -144.7(2)
O3 Al1 N1 C22 -93.9(7)
O5 Al1 N1 C26 -80.2(2)
O4 Al1 N1 C26 161.2(2)
O2 Al1 N1 C26 38.2(2)
O3 Al1 N1 C26 88.9(7)
O5 Al1 O2 C33 45.8(3)
O4 Al1 O2 C33 -143.9(2)
O3 Al1 O2 C33 136.5(2)
N1 Al1 O2 C33 -50.5(2)
O5 Al1 O3 C4 -2.9(3)
O4 Al1 O3 C4 115.1(3)
O2 Al1 O3 C4 -120.9(3)
N1 Al1 O3 C4 -172.0(6)
O5 Al1 O4 C21 -63.9(3)
O2 Al1 O4 C21 125.8(3)
O3 Al1 O4 C21 -154.8(3)
N1 Al1 O4 C21 33.8(3)
O4 Al1 O5 C2A -92.8(6)
O2 Al1 O5 C2A 77.9(6)
O3 Al1 O5 C2A -7.2(6)
N1 Al1 O5 C2A 171.1(6)
O4 Al1 O5 C2B -52.8(4)
O2 Al1 O5 C2B 117.9(4)
O3 Al1 O5 C2B 32.9(4)
N1 Al1 O5 C2B -148.8(4)
C2B O5 C2A C3A -45.8(9)
Al1 O5 C2A C3A 37.1(12)
C2B O5 C2A C1A 67.5(9)
Al1 O5 C2A C1A 150.5(3)
O5 C2A C3A C4 -60.7(11)
C1A C2A C3A C4 -176.7(6)
C2A O5 C2B C3B 54.9(9)
Al1 O5 C2B C3B -66.5(8)
O5 C2B C3B C4 63.4(9)
Al1 O3 C4 O6 175.0(2)
Al1 O3 C4 C3B 7.2(7)
Al1 O3 C4 C3A -20.6(7)
C5 O6 C4 O3 -0.7(5)
C5 O6 C4 C3B 168.7(5)
C5 O6 C4 C3A -164.9(6)
C2B C3B C4 O3 -36.1(11)
C2B C3B C4 O6 155.1(6)
C2B C3B C4 C3A 42.8(17)
C2A C3A C4 O3 56.1(11)
C2A C3A C4 O6 -139.1(8)
C2A C3A C4 C3B -60.0(19)
C11 C6 C7 C8 1.8(8)
C6 C7 C8 C9 -1.6(9)
C7 C8 C9 C10 1.9(9)
C8 C9 C10 C11 -2.2(8)
C7 C6 C11 C10 -2.1(7)
C7 C6 C11 C12 -174.3(4)
C9 C10 C11 C6 2.2(6)
C9 C10 C11 C12 174.3(4)
C6 C11 C12 C14 -168.9(4)
C10 C11 C12 C14 19.2(5)
C6 C11 C12 C13 75.2(4)
C10 C11 C12 C13 -96.7(4)
C6 C11 C12 C15 -44.1(5)
C10 C11 C12 C15 144.0(4)
C14 C12 C15 C16 -125.9(4)
C11 C12 C15 C16 107.5(4)
C13 C12 C15 C16 -8.7(5)
C14 C12 C15 C21 57.1(5)
C11 C12 C15 C21 -69.5(4)
C13 C12 C15 C21 174.2(4)
C21 C15 C16 C17 -0.3(6)
C12 C15 C16 C17 -177.5(4)
C15 C16 C17 C19 0.1(6)
C15 C16 C17 C18 179.9(4)
C16 C17 C19 C20 -1.3(6)
C18 C17 C19 C20 178.9(4)
C17 C19 C20 C21 2.8(5)
C17 C19 C20 C22 -175.3(3)
Al1 O4 C21 C20 -26.2(5)
Al1 O4 C21 C15 154.8(3)
C19 C20 C21 O4 178.1(3)
C22 C20 C21 O4 -3.9(5)
C19 C20 C21 C15 -2.9(5)
C22 C20 C21 C15 175.1(3)
C16 C15 C21 O4 -179.2(3)
C12 C15 C21 O4 -2.0(5)
C16 C15 C21 C20 1.8(5)
C12 C15 C21 C20 179.0(3)
C26 N1 C22 C23 0.7(4)
Al1 N1 C22 C23 -176.4(2)
C26 N1 C22 C20 -178.9(3)
Al1 N1 C22 C20 4.0(4)
C19 C20 C22 N1 -168.9(3)
C21 C20 C22 N1 13.0(5)
C19 C20 C22 C23 11.5(4)
C21 C20 C22 C23 -166.6(3)
N1 C22 C23 C24 3.8(5)
C20 C22 C23 C24 -176.6(3)
C22 C23 C24 C25 -4.1(5)
C23 C24 C25 C26 -0.1(5)
C22 N1 C26 C25 -4.8(4)
Al1 N1 C26 C25 172.4(2)
C22 N1 C26 C27 171.6(3)
Al1 N1 C26 C27 -11.1(3)
C24 C25 C26 N1 4.6(4)
C24 C25 C26 C27 -171.9(3)
N1 C26 C27 C28 166.7(3)
C25 C26 C27 C28 -16.8(4)
N1 C26 C27 C33 -20.8(4)
C25 C26 C27 C33 155.6(3)
C33 C27 C28 C29 -5.4(4)
C26 C27 C28 C29 167.3(3)
C27 C28 C29 C31 1.4(4)
C27 C28 C29 C30 -177.8(3)
C28 C29 C31 C32 2.5(4)
C30 C29 C31 C32 -178.3(3)
C29 C31 C32 C33 -2.1(4)
C29 C31 C32 C34 175.3(3)
Al1 O2 C33 C27 32.4(4)
Al1 O2 C33 C32 -147.8(2)
C28 C27 C33 O2 -174.5(3)
C26 C27 C33 O2 13.1(4)
C28 C27 C33 C32 5.8(4)
C26 C27 C33 C32 -166.7(3)
C31 C32 C33 O2 178.1(3)
C34 C32 C33 O2 0.8(4)
C31 C32 C33 C27 -2.1(4)
C34 C32 C33 C27 -179.4(3)
C31 C32 C34 C36 17.0(4)
C33 C32 C34 C36 -165.7(3)
C31 C32 C34 C37 -101.0(3)
C33 C32 C34 C37 76.3(3)
C31 C32 C34 C35 135.0(3)
C33 C32 C34 C35 -47.7(4)
C36 C34 C37 C42 -106.1(3)
C32 C34 C37 C42 14.8(4)
C35 C34 C37 C42 138.8(3)
C36 C34 C37 C38 65.4(4)
C32 C34 C37 C38 -173.8(3)
C35 C34 C37 C38 -49.8(4)
C42 C37 C38 C39 -0.7(6)
C34 C37 C38 C39 -172.7(3)
C37 C38 C39 C40 0.3(6)
C38 C39 C40 C41 0.5(6)
C39 C40 C41 C42 -1.0(6)
C40 C41 C42 C37 0.6(6)
C38 C37 C42 C41 0.2(5)
C34 C37 C42 C41 172.0(3)
O9 Al2 N2 C72 -90.1(2)
O8 Al2 N2 C72 148.9(2)
O7 Al2 N2 C72 29.6(2)
O10 Al2 N2 C72 99.5(18)
O9 Al2 N2 C76 90.1(2)
O8 Al2 N2 C76 -30.8(2)
O7 Al2 N2 C76 -150.1(2)
O10 Al2 N2 C76 -80.2(19)
O9 Al2 O7 C71 49.9(3)
O8 Al2 O7 C71 -138.9(2)
N2 Al2 O7 C71 -44.3(2)
O10 Al2 O7 C71 139.0(2)
O9 Al2 O8 C83 -50.9(3)
O7 Al2 O8 C83 138.0(2)
N2 Al2 O8 C83 43.2(2)
O10 Al2 O8 C83 -139.5(2)
O8 Al2 O9 C52A -112.6(5)
O7 Al2 O9 C52A 58.5(5)
N2 Al2 O9 C52A 153.0(5)
O10 Al2 O9 C52A -27.6(5)
O8 Al2 O9 C52B -73.1(5)
O7 Al2 O9 C52B 97.9(5)
N2 Al2 O9 C52B -167.5(5)
O10 Al2 O9 C52B 11.9(5)
O9 Al2 O10 C54 8.2(3)
O8 Al2 O10 C54 128.9(3)
O7 Al2 O10 C54 -111.4(3)
N2 Al2 O10 C54 18E1(10)
C52B O9 C52A C53A -49.7(8)
Al2 O9 C52A C53A 61.2(8)
C52B O9 C52A C51A 67.6(9)
Al2 O9 C52A C51A 178.5(3)
O9 C52A C53A C54 -69.0(9)
C51A C52A C53A C54 175.0(5)
C52A O9 C52B C53B 43.2(8)
Al2 O9 C52B C53B -50.3(8)
O9 C52B C53B C54 67.4(8)
Al2 O10 C54 O11 175.1(3)
Al2 O10 C54 C53A -24.0(7)
Al2 O10 C54 C53B 14.5(7)
C55 O11 C54 O10 -2.4(6)
C55 O11 C54 C53A -164.5(6)
C55 O11 C54 C53B 159.9(5)
C52A C53A C54 O10 53.4(9)
C52A C53A C54 O11 -144.3(6)
C52A C53A C54 C53B -49.7(9)
C52B C53B C54 O10 -54.3(9)
C52B C53B C54 O11 143.5(6)
C52B C53B C54 C53A 43.5(9)
C61 C56 C57 C58 0.9(5)
C56 C57 C58 C59 0.6(5)
C57 C58 C59 C60 -1.3(6)
C58 C59 C60 C61 0.5(6)
C57 C56 C61 C60 -1.7(5)
C57 C56 C61 C62 -176.0(3)
C59 C60 C61 C56 1.0(5)
C59 C60 C61 C62 175.2(3)
C56 C61 C62 C64 -163.3(3)
C60 C61 C62 C64 22.7(4)
C56 C61 C62 C65 -40.9(4)
C60 C61 C62 C65 145.1(3)
C56 C61 C62 C63 79.9(4)
C60 C61 C62 C63 -94.1(4)
C61 C62 C65 C66 117.2(3)
C64 C62 C65 C66 -118.4(4)
C63 C62 C65 C66 -0.2(4)
C61 C62 C65 C71 -61.6(4)
C64 C62 C65 C71 62.8(4)
C63 C62 C65 C71 -179.1(3)
C71 C65 C66 C67 -1.3(5)
C62 C65 C66 C67 179.8(3)
C65 C66 C67 C69 2.1(5)
C65 C66 C67 C68 178.7(3)
C66 C67 C69 C70 0.2(5)
C68 C67 C69 C70 -176.4(3)
C67 C69 C70 C71 -3.0(5)
C67 C69 C70 C72 171.1(3)
Al2 O7 C71 C70 31.8(4)
Al2 O7 C71 C65 -149.6(2)
C69 C70 C71 O7 -177.7(3)
C72 C70 C71 O7 8.5(5)
C69 C70 C71 C65 3.8(4)
C72 C70 C71 C65 -170.0(3)
C66 C65 C71 O7 179.7(3)
C62 C65 C71 O7 -1.4(4)
C66 C65 C71 C70 -1.7(4)
C62 C65 C71 C70 177.2(3)
C76 N2 C72 C73 -2.5(4)
Al2 N2 C72 C73 177.8(2)
C76 N2 C72 C70 175.5(2)
Al2 N2 C72 C70 -4.3(3)
C71 C70 C72 N2 -20.7(4)
C69 C70 C72 N2 165.6(3)
C71 C70 C72 C73 157.3(3)
C69 C70 C72 C73 -16.4(4)
N2 C72 C73 C74 0.1(4)
C70 C72 C73 C74 -177.8(3)
C72 C73 C74 C75 2.2(5)
C73 C74 C75 C76 -2.3(5)
C72 N2 C76 C75 2.4(4)
Al2 N2 C76 C75 -177.8(2)
C72 N2 C76 C77 -174.0(2)
Al2 N2 C76 C77 5.7(4)
C74 C75 C76 N2 -0.1(4)
C74 C75 C76 C77 176.4(3)
N2 C76 C77 C78 -164.3(3)
C75 C76 C77 C78 19.3(4)
N2 C76 C77 C83 21.4(4)
C75 C76 C77 C83 -155.0(3)
C83 C77 C78 C79 6.3(5)
C76 C77 C78 C79 -168.3(3)
C77 C78 C79 C81 -1.4(5)
C77 C78 C79 C80 179.8(3)
C78 C79 C81 C82 -2.4(5)
C80 C79 C81 C82 176.4(4)
C79 C81 C82 C83 1.1(5)
C79 C81 C82 C84 -173.3(3)
Al2 O8 C83 C82 152.7(2)
Al2 O8 C83 C77 -28.1(4)
C81 C82 C83 O8 -176.8(3)
C84 C82 C83 O8 -2.4(4)
C81 C82 C83 C77 4.0(5)
C84 C82 C83 C77 178.4(3)
C78 C77 C83 O8 173.3(3)
C76 C77 C83 O8 -12.4(5)
C78 C77 C83 C82 -7.5(4)
C76 C77 C83 C82 166.8(3)
C81 C82 C84 C87 -128.6(3)
C83 C82 C84 C87 57.1(4)
C81 C82 C84 C86 -10.0(4)
C83 C82 C84 C86 175.7(3)
C81 C82 C84 C85 107.9(4)
C83 C82 C84 C85 -66.4(4)
C82 C84 C87 C92 58.9(4)
C86 C84 C87 C92 -63.2(4)
C85 C84 C87 C92 179.9(3)
C82 C84 C87 C88 -121.7(3)
C86 C84 C87 C88 116.2(4)
C85 C84 C87 C88 -0.7(4)
C92 C87 C88 C89 0.2(5)
C84 C87 C88 C89 -179.2(3)
C87 C88 C89 C90 -1.1(6)
C88 C89 C90 C91 1.1(6)
C89 C90 C91 C92 -0.4(6)
C90 C91 C92 C87 -0.5(5)
C88 C87 C92 C91 0.6(5)
C84 C87 C92 C91 180.0(3)

loop_
_platon_squeeze_void_nr
_platon_squeeze_void_average_x
_platon_squeeze_void_average_y
_platon_squeeze_void_average_z
_platon_squeeze_void_volume
_platon_squeeze_void_count_electrons
_platon_squeeze_void_content
1 0.242 0.437 1.150 173 70 ' '
2 0.758 0.563 0.850 172 74 ' '
